data_4332923
loop_
_publ_author_name
'Li, Bin'
'Corbett, John D.'

_publ_section_title
;
 Electronic Stabilization Effects:&#x00A0; Three New K&#x2212;In&#x2212;T
 (T = Mg, Au, Zn) Network Compounds
;
_journal_issue 22
_journal_name_full 'Inorganic Chemistry'
_journal_page_first 8958
_journal_page_last 8964
_journal_paper_doi 10.1021/ic061089y
_journal_volume 45
_journal_year 2006
_chemical_formula_sum 'In89.95 K34 Zn13.05'
_chemical_formula_weight 12510.37
_chemical_name_systematic
; 
 ? 
;
_space_group_IT_number 166
_symmetry_cell_setting trigonal
_symmetry_space_group_name_Hall '-R 3 2"'
_symmetry_space_group_name_H-M 'R -3 m :H'
_atom_sites_solution_hydrogens geom
_atom_sites_solution_primary direct
_atom_sites_solution_secondary difmap
_audit_creation_method SHELXL-97
_cell_angle_alpha 90.00
_cell_angle_beta 90.00
_cell_angle_gamma 120.00
_cell_formula_units_Z 3
_cell_length_a 18.4391(8)
_cell_length_b 18.4391(8)
_cell_length_c 40.086(3)
_cell_measurement_temperature 293(2)
_cell_volume 11803.3(11)
_computing_structure_refinement 'SHELXL-97 (Sheldrick, 1997)'
_computing_structure_solution 'SHELXS-97 (Sheldrick, 1990)'
_diffrn_ambient_temperature 293(2)
_diffrn_measured_fraction_theta_full 0.980
_diffrn_measured_fraction_theta_max 0.980
_diffrn_measurement_device_type 'Bruker SMART APEX CCD'
_diffrn_measurement_method '\w scans'
_diffrn_radiation_monochromator graphite
_diffrn_radiation_source 'fine-focus sealed tube'
_diffrn_radiation_type MoK\a
_diffrn_radiation_wavelength 0.71073
_diffrn_reflns_av_R_equivalents 0.0813
_diffrn_reflns_av_sigmaI/netI 0.0521
_diffrn_reflns_limit_h_max 23
_diffrn_reflns_limit_h_min -23
_diffrn_reflns_limit_k_max 23
_diffrn_reflns_limit_k_min -24
_diffrn_reflns_limit_l_max 51
_diffrn_reflns_limit_l_min -51
_diffrn_reflns_number 34732
_diffrn_reflns_theta_full 28.30
_diffrn_reflns_theta_max 28.30
_diffrn_reflns_theta_min 1.37
_exptl_absorpt_coefficient_mu 15.722
_exptl_absorpt_correction_type empirical
_exptl_absorpt_process_details SADABS
_exptl_crystal_colour silver
_exptl_crystal_density_diffrn 5.280
_exptl_crystal_density_method 'not measured'
_exptl_crystal_description block
_exptl_crystal_F_000 16335
_exptl_crystal_size_max 0.21
_exptl_crystal_size_mid 0.18
_exptl_crystal_size_min 0.13
_refine_diff_density_max 3.726
_refine_diff_density_min -2.105
_refine_diff_density_rms 0.276
_refine_ls_extinction_method none
_refine_ls_goodness_of_fit_ref 1.079
_refine_ls_hydrogen_treatment mixed
_refine_ls_matrix_type full
_refine_ls_number_parameters 133
_refine_ls_number_reflns 3505
_refine_ls_number_restraints 0
_refine_ls_restrained_S_all 1.079
_refine_ls_R_factor_all 0.0545
_refine_ls_R_factor_gt 0.0327
_refine_ls_shift/su_max 0.001
_refine_ls_shift/su_mean 0.000
_refine_ls_structure_factor_coef Fsqd
_refine_ls_weighting_details 'calc w=1/[\s^2^(Fo^2^)+(0.0162P)^2^+123.6954P] where P=(Fo^2^+2Fc^2^)/3'
_refine_ls_weighting_scheme calc
_refine_ls_wR_factor_gt 0.0574
_refine_ls_wR_factor_ref 0.0646
_reflns_number_gt 2555
_reflns_number_total 3505
_reflns_threshold_expression >2sigma(I)
_cod_data_source_file ic061089ysup1.cif
_cod_data_source_block K34In89.95Zn13.05
_cod_depositor_comments
;
The following automatic conversions were performed:

'_symmetry_cell_setting' value 'Trigonal' changed to 'trigonal'
according to /home/saulius/struct/CIF-dictionaries/cif_core.dic
dictionary named 'cif_core.dic' version 2.4.2 from 2011-04-26.

Automatic conversion script
Id: cif_fix_values 1891 2012-01-12 08:04:46Z andrius 
;
_cod_original_cell_volume 11803.4(12)
_cod_original_sg_symbol_H-M R-3m
_cod_database_code 4332923

loop_
_symmetry_equiv_pos_as_xyz
'x, y, z'
'-y, x-y, z'
'-x+y, -x, z'
'y, x, -z'
'x-y, -y, -z'
'-x, -x+y, -z'
'x+2/3, y+1/3, z+1/3'
'-y+2/3, x-y+1/3, z+1/3'
'-x+y+2/3, -x+1/3, z+1/3'
'y+2/3, x+1/3, -z+1/3'
'x-y+2/3, -y+1/3, -z+1/3'
'-x+2/3, -x+y+1/3, -z+1/3'
'x+1/3, y+2/3, z+2/3'
'-y+1/3, x-y+2/3, z+2/3'
'-x+y+1/3, -x+2/3, z+2/3'
'y+1/3, x+2/3, -z+2/3'
'x-y+1/3, -y+2/3, -z+2/3'
'-x+1/3, -x+y+2/3, -z+2/3'
'-x, -y, -z'
'y, -x+y, -z'
'x-y, x, -z'
'-y, -x, z'
'-x+y, y, z'
'x, x-y, z'
'-x+2/3, -y+1/3, -z+1/3'
'y+2/3, -x+y+1/3, -z+1/3'
'x-y+2/3, x+1/3, -z+1/3'
'-y+2/3, -x+1/3, z+1/3'
'-x+y+2/3, y+1/3, z+1/3'
'x+2/3, x-y+1/3, z+1/3'
'-x+1/3, -y+2/3, -z+2/3'
'y+1/3, -x+y+2/3, -z+2/3'
'x-y+1/3, x+2/3, -z+2/3'
'-y+1/3, -x+2/3, z+2/3'
'-x+y+1/3, y+2/3, z+2/3'
'x+1/3, x-y+2/3, z+2/3'

loop_
_atom_site_label
_atom_site_type_symbol
_atom_site_fract_x
_atom_site_fract_y
_atom_site_fract_z
_atom_site_U_iso_or_equiv
_atom_site_adp_type
_atom_site_occupancy
_atom_site_symmetry_multiplicity
_atom_site_calc_flag
_atom_site_refinement_flags
In1 In 0.01053(4) 0.36715(4) 0.037031(15) 0.01945(15) Uani 1 1 d .
In2 In 0.17388(4) -0.00017(4) 0.322296(15) 0.01977(15) Uani 1 1 d .
In3 In 0.03752(4) 0.24447(4) 0.077332(16) 0.02473(16) Uani 1 1 d .
In4 In 0.24317(4) 0.03446(4) 0.152746(15) 0.01889(15) Uani 1 1 d .
In5 In 0.38721(3) 0.61279(3) 0.10978(2) 0.0209(2) Uani 1 2 d S
In6 In 0.44541(3) 0.55459(3) 0.05132(2) 0.0200(2) Uani 1 2 d S
In7 In 0.54122(3) 0.45878(3) 0.06615(2) 0.0216(2) Uani 1 2 d S
In8 In 0.42008(3) 0.57992(3) 0.18015(2) 0.0184(2) Uani 1 2 d S
In9 In 0.57441(3) 0.42559(3) 0.13580(2) 0.01848(19) Uani 1 2 d S
In10 In 0.51137(3) 0.48863(3) 0.19493(2) 0.01589(19) Uani 1 2 d S
In11 In 0.75003(4) 0.24997(4) 0.23668(3) 0.0302(4) Uani 0.658(9) 2 d SP
Zn11 Zn 0.75003(4) 0.24997(4) 0.23668(3) 0.0302(4) Uani 0.342(9) 2 d SP
Zn12 Zn 0.71678(5) 0.28322(5) 0.16236(4) 0.0306(4) Uani 1 2 d S
Zn13 Zn 0.61197(8) 0.38803(8) 0.28731(6) 0.0425(10) Uani 0.695(5) 2 d SP
In14 In 0.0000 0.0000 0.11410(5) 0.0421(5) Uani 1 6 d S
Zn15 Zn 0.0000 0.0000 0.0324(3) 0.104(6) Uani 0.417(12) 6 d SP
K1 K 0.79580(10) 0.20420(10) 0.09411(8) 0.0337(8) Uani 1 2 d S
K2 K 0.0000 0.0000 0.25929(14) 0.0350(13) Uani 1 6 d S
K3 K 0.53244(11) 0.46756(11) 0.34438(8) 0.0370(8) Uani 1 2 d S
K4 K 0.03683(12) 0.41476(12) 0.12260(4) 0.0171(4) Uani 1 1 d .
K5 K 0.44580(8) 0.55420(8) 0.26780(6) 0.0173(6) Uani 1 2 d S
K6 K 0.0000 0.0000 0.36319(12) 0.0199(10) Uani 1 6 d S

loop_
_atom_site_aniso_label
_atom_site_aniso_U_11
_atom_site_aniso_U_22
_atom_site_aniso_U_33
_atom_site_aniso_U_23
_atom_site_aniso_U_13
_atom_site_aniso_U_12
In1 0.0219(3) 0.0206(3) 0.0161(3) -0.0003(3) -0.0031(3) 0.0108(3)
In2 0.0212(3) 0.0203(3) 0.0181(3) -0.0009(3) 0.0009(3) 0.0106(3)
In3 0.0207(4) 0.0226(4) 0.0262(4) 0.0039(3) -0.0051(3) 0.0073(3)
In4 0.0184(3) 0.0185(3) 0.0209(3) 0.0009(3) -0.0003(3) 0.0101(3)
In5 0.0210(4) 0.0210(4) 0.0202(5) -0.0001(2) 0.0001(2) 0.0101(4)
In6 0.0191(3) 0.0191(3) 0.0200(5) 0.0009(2) -0.0009(2) 0.0080(4)
In7 0.0242(4) 0.0242(4) 0.0164(5) -0.00099(19) 0.00099(19) 0.0121(4)
In8 0.0187(3) 0.0187(3) 0.0186(4) 0.00004(19) -0.00004(19) 0.0100(4)
In9 0.0181(3) 0.0181(3) 0.0211(5) 0.00010(19) -0.00010(19) 0.0104(4)
In10 0.0161(3) 0.0161(3) 0.0140(4) -0.00068(18) 0.00068(18) 0.0069(4)
In11 0.0244(5) 0.0244(5) 0.0317(7) -0.0008(3) 0.0008(3) 0.0046(5)
Zn11 0.0244(5) 0.0244(5) 0.0317(7) -0.0008(3) 0.0008(3) 0.0046(5)
Zn12 0.0196(6) 0.0196(6) 0.0503(11) 0.0003(4) -0.0003(4) 0.0081(7)
Zn13 0.0575(16) 0.0575(16) 0.0294(16) 0.0017(6) -0.0017(6) 0.0415(17)
In14 0.0450(7) 0.0450(7) 0.0362(11) 0.000 0.000 0.0225(4)
Zn15 0.127(9) 0.127(9) 0.059(8) 0.000 0.000 0.064(4)
K1 0.0404(14) 0.0404(14) 0.0251(17) 0.0009(7) -0.0009(7) 0.0238(17)
K2 0.035(2) 0.035(2) 0.034(3) 0.000 0.000 0.0176(10)
K3 0.0386(14) 0.0386(14) 0.0254(17) 0.0009(8) -0.0009(8) 0.0131(16)
K4 0.0192(10) 0.0187(10) 0.0152(9) 0.0007(8) 0.0008(8) 0.0108(8)
K5 0.0167(10) 0.0167(10) 0.0187(14) -0.0013(6) 0.0013(6) 0.0085(12)
K6 0.0180(15) 0.0180(15) 0.024(3) 0.000 0.000 0.0090(7)

loop_
_atom_type_symbol
_atom_type_description
_atom_type_scat_dispersion_real
_atom_type_scat_dispersion_imag
_atom_type_scat_source
K K 0.2009 0.2494 'International Tables Vol C Tables 4.2.6.8 and 6.1.1.4'
Zn Zn 0.2839 1.4301 'International Tables Vol C Tables 4.2.6.8 and 6.1.1.4'
In In -0.7276 1.3100 'International Tables Vol C Tables 4.2.6.8 and 6.1.1.4'

loop_
_geom_angle_atom_site_label_1
_geom_angle_atom_site_label_2
_geom_angle_atom_site_label_3
_geom_angle
_geom_angle_site_symmetry_1
_geom_angle_site_symmetry_3
In1 In1 In3 123.244(18) 6 .
In1 In1 In6 104.17(2) 6 3_565
In3 In1 In6 121.39(3) . 3_565
In1 In1 In2 63.97(2) 6 11_455
In3 In1 In2 124.54(3) . 11_455
In6 In1 In2 105.32(3) 3_565 11_455
In1 In1 In7 108.25(2) 6 3_565
In3 In1 In7 122.57(3) . 3_565
In6 In1 In7 60.12(2) 3_565 3_565
In2 In1 In7 57.41(2) 11_455 3_565
In1 In1 In2 59.03(2) 6 15_554
In3 In1 In2 117.52(3) . 15_554
In6 In1 In2 58.87(2) 3_565 15_554
In2 In1 In2 111.22(2) 11_455 15_554
In7 In1 In2 109.38(3) 3_565 15_554
In1 In1 K4 169.57(3) 6 .
In3 In1 K4 67.09(3) . .
In6 In1 K4 66.66(4) 3_565 .
In2 In1 K4 112.53(4) 11_455 .
In7 In1 K4 63.34(4) 3_565 .
In2 In1 K4 116.46(4) 15_554 .
In1 In1 K5 114.92(5) 6 26_455
In3 In1 K5 64.24(4) . 26_455
In6 In1 K5 65.69(4) 3_565 26_455
In2 In1 K5 170.75(4) 11_455 26_455
In7 In1 K5 116.54(4) 3_565 26_455
In2 In1 K5 62.88(4) 15_554 26_455
K4 In1 K5 66.80(5) . 26_455
In1 In1 K3 70.59(5) 6 13_444
In3 In1 K3 66.15(5) . 13_444
In6 In1 K3 172.33(5) 3_565 13_444
In2 In1 K3 67.51(5) 11_455 13_444
In7 In1 K3 115.52(5) 3_565 13_444
In2 In1 K3 120.22(5) 15_554 13_444
K4 In1 K3 117.98(6) . 13_444
K5 In1 K3 121.35(6) 26_455 13_444
In1 In1 K3 65.28(4) 6 26_455
In3 In1 K3 64.94(5) . 26_455
In6 In1 K3 116.63(5) 3_565 26_455
In2 In1 K3 119.81(4) 11_455 26_455
In7 In1 K3 172.48(5) 3_565 26_455
In2 In1 K3 64.35(5) 15_554 26_455
K4 In1 K3 122.60(5) . 26_455
K5 In1 K3 65.18(5) 26_455 26_455
K3 In1 K3 66.84(9) 13_444 26_455
In7 In2 In1 63.24(2) 25 11
In7 In2 In6 102.40(3) 25 7_445
In1 In2 In6 101.98(3) 11 7_445
In7 In2 In1 107.35(3) 25 8
In1 In2 In1 57.00(2) 11 8
In6 In2 In1 58.09(2) 7_445 8
In7 In2 In2 57.638(15) 25 22
In1 In2 In2 108.024(17) 11 22
In6 In2 In2 58.608(15) 7_445 22
In1 In2 In2 107.173(16) 8 22
In7 In2 In2 128.52(2) 25 24
In1 In2 In2 127.881(17) 11 24
In6 In2 In2 119.06(2) 7_445 24
In1 In2 In2 119.664(16) 8 24
In2 In2 In2 120.0 22 24
In7 In2 K5 167.74(3) 25 33_545
In1 In2 K5 114.09(4) 11 33_545
In6 In2 K5 65.90(3) 7_445 33_545
In1 In2 K5 63.94(3) 8 33_545
In2 In2 K5 115.09(4) 22 33_545
In2 In2 K5 63.17(2) 24 33_545
In7 In2 K6 114.49(5) 25 .
In1 In2 K6 167.86(4) 11 .
In6 In2 K6 66.38(6) 7_445 .
In1 In2 K6 115.46(7) 8 .
In2 In2 K6 63.60(2) 22 .
In2 In2 K6 63.52(2) 24 .
K5 In2 K6 65.35(7) 33_545 .
In7 In2 K3 119.38(4) 25 33_545
In1 In2 K3 66.53(3) 11 33_545
In6 In2 K3 119.46(5) 7_445 33_545
In1 In2 K3 68.33(4) 8 33_545
In2 In2 K3 174.15(2) 22 33_545
In2 In2 K3 65.85(2) 24 33_545
K5 In2 K3 66.82(6) 33_545 33_545
K6 In2 K3 121.40(4) . 33_545
In7 In2 K1 73.61(3) 25 27_445
In1 In2 K1 73.64(3) 11 27_445
In6 In2 K1 175.01(3) 7_445 27_445
In1 In2 K1 119.79(5) 8 27_445
In2 In2 K1 120.04(4) 22 27_445
In2 In2 K1 65.91(2) 24 27_445
K5 In2 K1 117.85(5) 33_545 27_445
K6 In2 K1 117.84(6) . 27_445
K3 In2 K1 61.34(6) 33_545 27_445
In7 In2 K2 67.20(5) 25 .
In1 In2 K2 120.98(6) 11 .
In6 In2 K2 118.41(5) 7_445 .
In1 In2 K2 173.36(2) 8 .
In2 In2 K2 66.90(2) 22 .
In2 In2 K2 66.83(2) 24 .
K5 In2 K2 120.78(6) 33_545 .
K6 In2 K2 65.28(9) . .
K3 In2 K2 117.36(5) 33_545 .
K1 In2 K2 63.18(7) 27_445 .
Zn11 In3 In11 0.00(5) 25 25
Zn11 In3 Zn13 65.41(5) 25 26_455
In11 In3 Zn13 65.41(5) 25 26_455
Zn11 In3 In1 127.16(3) 25 .
In11 In3 In1 127.16(3) 25 .
Zn13 In3 In1 122.27(5) 26_455 .
Zn11 In3 In10 103.30(3) 25 26_455
In11 In3 In10 103.30(3) 25 26_455
Zn13 In3 In10 108.66(4) 26_455 26_455
In1 In3 In10 118.38(3) . 26_455
Zn11 In3 In3 105.47(3) 25 23
In11 In3 In3 105.47(3) 25 23
Zn13 In3 In3 57.96(3) 26_455 23
In1 In3 In3 122.676(17) . 23
In10 In3 In3 59.635(15) 26_455 23
Zn11 In3 In4 59.67(3) 25 2
In11 In3 In4 59.67(3) 25 2
Zn13 In3 In4 115.64(5) 26_455 2
In1 In3 In4 116.66(3) . 2
In10 In3 In4 58.38(2) 26_455 2
In3 In3 In4 107.966(16) 23 2
Zn11 In3 K5 166.88(4) 25 26_455
In11 In3 K5 166.88(4) 25 26_455
Zn13 In3 K5 111.10(5) 26_455 26_455
In1 In3 K5 65.78(3) . 26_455
In10 In3 K5 65.14(4) 26_455 26_455
In3 In3 K5 63.88(2) 23 26_455
In4 In3 K5 114.66(5) 2 26_455
Zn11 In3 K4 115.84(4) 25 .
In11 In3 K4 115.84(4) 25 .
Zn13 In3 K4 173.07(5) 26_455 .
In1 In3 K4 63.00(3) . .
In10 In3 K4 64.45(3) 26_455 .
In3 In3 K4 115.83(3) 23 .
In4 In3 K4 62.02(3) 2 .
K5 In3 K4 66.03(4) 26_455 .
Zn11 In3 K3 67.69(4) 25 13_444
In11 In3 K3 67.69(4) 25 13_444
Zn13 In3 K3 70.53(6) 26_455 13_444
In1 In3 K3 67.99(4) . 13_444
In10 In3 K3 170.64(4) 26_455 13_444
In3 In3 K3 124.01(5) 23 13_444
In4 In3 K3 113.12(4) 2 13_444
K5 In3 K3 124.10(5) 26_455 13_444
K4 In3 K3 116.38(6) . 13_444
Zn11 In3 K3 116.81(6) 25 26_455
In11 In3 K3 116.81(6) 25 26_455
Zn13 In3 K3 58.06(7) 26_455 26_455
In1 In3 K3 70.44(4) . 26_455
In10 In3 K3 119.00(4) 26_455 26_455
In3 In3 K3 66.33(2) 23 26_455
In4 In3 K3 172.90(4) 2 26_455
K5 In3 K3 67.32(6) 26_455 26_455
K4 In3 K3 123.79(6) . 26_455
K3 In3 K3 68.92(5) 13_444 26_455
Zn11 In3 K1 63.49(4) 25 1_455
In11 In3 K1 63.49(4) 25 1_455
Zn13 In3 K1 118.25(4) 26_455 1_455
In1 In3 K1 70.07(4) . 1_455
In10 In3 K1 114.72(4) 26_455 1_455
In3 In3 K1 167.17(4) 23 1_455
In4 In3 K1 61.45(4) 2 1_455
K5 In3 K1 125.94(4) 26_455 1_455
K4 In3 K1 67.04(4) . 1_455
K3 In3 K1 59.69(6) 13_444 1_455
K3 In3 K1 123.55(5) 26_455 1_455
Zn12 In4 Zn11 64.70(4) 27_445 27_445
Zn12 In4 In11 64.70(4) 27_445 27_445
Zn11 In4 In11 0.00(5) 27_445 27_445
Zn12 In4 In10 99.93(3) 27_445 25
Zn11 In4 In10 98.10(3) 27_445 25
In11 In4 In10 98.10(3) 27_445 25
Zn12 In4 In4 130.25(4) 27_445 12
Zn11 In4 In4 130.22(3) 27_445 12
In11 In4 In4 130.22(3) 27_445 12
In10 In4 In4 119.421(18) 25 12
Zn12 In4 In9 54.38(3) 27_445 25
Zn11 In4 In9 105.94(3) 27_445 25
In11 In4 In9 105.94(3) 27_445 25
In10 In4 In9 59.81(2) 25 25
In4 In4 In9 120.48(3) 12 25
Zn12 In4 In4 56.17(2) 27_445 24
Zn11 In4 In4 57.875(17) 27_445 24
In11 In4 In4 57.875(17) 27_445 24
In10 In4 In4 150.575(18) 25 24
In4 In4 In4 90.0 12 24
In9 In4 In4 107.457(19) 25 24
Zn12 In4 In3 105.44(4) 27_445 3
Zn11 In4 In3 52.80(2) 27_445 3
In11 In4 In3 52.80(2) 27_445 3
In10 In4 In3 58.47(2) 25 3
In4 In4 In3 120.30(3) 12 3
In9 In4 In3 107.69(2) 25 3
In4 In4 In3 107.888(16) 24 3
Zn12 In4 K4 113.54(5) 27_445 11
Zn11 In4 K4 163.38(4) 27_445 11
In11 In4 K4 163.38(4) 27_445 11
In10 In4 K4 65.52(4) 25 11
In4 In4 K4 64.53(3) 12 11
In9 In4 K4 64.23(4) 25 11
In4 In4 K4 136.39(3) 24 11
In3 In4 K4 115.45(4) 3 11
Zn12 In4 K4 164.96(4) 27_445 3
Zn11 In4 K4 111.98(4) 27_445 3
In11 In4 K4 111.98(4) 27_445 3
In10 In4 K4 65.50(3) 25 3
In4 In4 K4 63.79(3) 12 3
In9 In4 K4 116.18(4) 25 3
In4 In4 K4 136.01(3) 24 3
In3 In4 K4 64.49(3) 3 3
K4 In4 K4 65.05(6) 11 3
Zn12 In4 K1 65.60(6) 27_445 27_445
Zn11 In4 K1 118.44(3) 27_445 27_445
In11 In4 K1 118.44(3) 27_445 27_445
In10 In4 K1 124.25(4) 25 27_445
In4 In4 K1 67.30(5) 12 27_445
In9 In4 K1 70.00(4) 25 27_445
In4 In4 K1 65.19(2) 24 27_445
In3 In4 K1 170.59(4) 3 27_445
K4 In4 K1 72.23(4) 11 27_445
K4 In4 K1 124.87(5) 3 27_445
Zn12 In4 K1 117.43(4) 27_445 3_665
Zn11 In4 K1 66.67(5) 27_445 3_665
In11 In4 K1 66.67(5) 27_445 3_665
In10 In4 K1 123.83(4) 25 3_665
In4 In4 K1 65.49(5) 12 3_665
In9 In4 K1 171.59(4) 25 3_665
In4 In4 K1 65.55(2) 24 3_665
In3 In4 K1 71.50(4) 3 3_665
K4 In4 K1 123.93(5) 11 3_665
K4 In4 K1 71.35(4) 3 3_665
K1 In4 K1 109.38(5) 27_445 3_665
In5 In5 In5 60.0 3_565 2_665
In5 In5 In8 107.74(2) 3_565 27
In5 In5 In8 60.024(19) 2_665 27
In5 In5 In8 60.024(19) 3_565 26_455
In5 In5 In8 107.74(2) 2_665 26_455
In8 In5 In8 107.10(4) 27 26_455
In5 In5 In6 122.557(19) 3_565 .
In5 In5 In6 122.557(19) 2_665 .
In8 In5 In6 121.80(2) 27 .
In8 In5 In6 121.80(2) 26_455 .
In5 In5 In8 107.58(2) 3_565 .
In5 In5 In8 107.58(2) 2_665 .
In8 In5 In8 59.50(2) 27 .
In8 In5 In8 59.50(2) 26_455 .
In6 In5 In8 121.17(4) . .
In5 In5 K5 65.41(2) 3_565 26_455
In5 In5 K5 116.90(3) 2_665 26_455
In8 In5 K5 171.84(4) 27 26_455
In8 In5 K5 65.96(4) 26_455 26_455
In6 In5 K5 66.36(3) . 26_455
In8 In5 K5 117.18(4) . 26_455
In5 In5 K5 116.90(3) 3_565 27
In5 In5 K5 65.41(2) 2_665 27
In8 In5 K5 65.96(4) 27 27
In8 In5 K5 171.84(4) 26_455 27
In6 In5 K5 66.36(3) . 27
In8 In5 K5 117.18(4) . 27
K5 In5 K5 120.57(8) 26_455 27
In5 In5 K4 171.47(3) 3_565 2_665
In5 In5 K4 117.31(3) 2_665 2_665
In8 In5 K4 65.45(3) 27 2_665
In8 In5 K4 115.93(4) 26_455 2_665
In6 In5 K4 65.93(4) . 2_665
In8 In5 K4 64.85(4) . 2_665
K5 In5 K4 120.89(4) 26_455 2_665
K5 In5 K4 65.96(4) 27 2_665
In5 In5 K4 117.31(3) 3_565 23
In5 In5 K4 171.47(3) 2_665 23
In8 In5 K4 115.93(4) 27 23
In8 In5 K4 65.45(3) 26_455 23
In6 In5 K4 65.93(4) . 23
In8 In5 K4 64.85(4) . 23
K5 In5 K4 65.96(4) 26_455 23
K5 In5 K4 120.89(4) 27 23
K4 In5 K4 64.02(6) 2_665 23
In5 In5 K6 65.81(3) 3_565 13_554
In5 In5 K6 65.81(3) 2_665 13_554
In8 In5 K6 117.43(3) 27 13_554
In8 In5 K6 117.43(3) 26_455 13_554
In6 In5 K6 66.66(4) . 13_554
In8 In5 K6 172.18(5) . 13_554
K5 In5 K6 64.76(4) 26_455 13_554
K5 In5 K6 64.76(4) 27 13_554
K4 In5 K6 121.40(5) 2_665 13_554
K4 In5 K6 121.40(5) 23 13_554
In5 In6 In1 117.92(2) . 23
In5 In6 In1 117.92(2) . 2_665
In1 In6 In1 113.30(4) 23 2_665
In5 In6 In2 118.38(3) . 34_554
In1 In6 In2 63.04(2) 23 34_554
In1 In6 In2 114.64(3) 2_665 34_554
In5 In6 In2 118.38(3) . 13_554
In1 In6 In2 114.64(3) 23 13_554
In1 In6 In2 63.04(2) 2_665 13_554
In2 In6 In2 62.78(3) 34_554 13_554
In5 In6 In7 117.42(4) . .
In1 In6 In7 61.879(19) 23 .
In1 In6 In7 61.879(19) 2_665 .
In2 In6 In7 114.24(3) 34_554 .
In2 In6 In7 114.24(3) 13_554 .
In5 In6 K4 65.20(4) . 2_665
In1 In6 K4 115.07(4) 23 2_665
In1 In6 K4 62.82(3) 2_665 2_665
In2 In6 K4 176.34(4) 34_554 2_665
In2 In6 K4 116.67(3) 13_554 2_665
In7 In6 K4 62.42(4) . 2_665
In5 In6 K4 65.20(4) . 23
In1 In6 K4 62.82(3) 23 23
In1 In6 K4 115.07(4) 2_665 23
In2 In6 K4 116.67(3) 34_554 23
In2 In6 K4 176.34(4) 13_554 23
In7 In6 K4 62.42(3) . 23
K4 In6 K4 63.61(6) 2_665 23
In5 In6 K5 64.64(4) . 27
In1 In6 K5 177.40(5) 23 27
In1 In6 K5 64.38(4) 2_665 27
In2 In6 K5 116.49(5) 34_554 27
In2 In6 K5 63.48(4) 13_554 27
In7 In6 K5 116.89(4) . 27
K4 In6 K5 65.24(5) 2_665 27
K4 In6 K5 118.97(6) 23 27
In5 In6 K5 64.64(4) . 26_455
In1 In6 K5 64.38(4) 23 26_455
In1 In6 K5 177.40(5) 2_665 26_455
In2 In6 K5 63.48(4) 34_554 26_455
In2 In6 K5 116.49(5) 13_554 26_455
In7 In6 K5 116.89(4) . 26_455
K4 In6 K5 118.97(6) 2_665 26_455
K4 In6 K5 65.24(5) 23 26_455
K5 In6 K5 117.91(8) 27 26_455
In5 In6 K6 65.10(8) . 13_554
In1 In6 K6 117.29(3) 23 13_554
In1 In6 K6 117.29(3) 2_665 13_554
In2 In6 K6 63.70(6) 34_554 13_554
In2 In6 K6 63.70(6) 13_554 13_554
In7 In6 K6 177.49(8) . 13_554
K4 In6 K6 119.59(7) 2_665 13_554
K4 In6 K6 119.59(7) 23 13_554
K5 In6 K6 63.84(4) 27 13_554
K5 In6 K6 63.84(4) 26_455 13_554
In9 In7 In2 123.01(3) . 25
In9 In7 In2 123.01(3) . 10
In2 In7 In2 64.72(3) 25 10
In9 In7 In6 121.80(4) . .
In2 In7 In6 105.17(3) 25 .
In2 In7 In6 105.17(3) 10 .
In9 In7 In1 120.69(2) . 23
In2 In7 In1 59.348(19) 25 23
In2 In7 In1 110.49(3) 10 23
In6 In7 In1 58.002(19) . 23
In9 In7 In1 120.69(2) . 2_665
In2 In7 In1 110.49(3) 25 2_665
In2 In7 In1 59.348(19) 10 2_665
In6 In7 In1 58.002(19) . 2_665
In1 In7 In1 106.88(3) 23 2_665
In9 In7 K4 65.88(4) . 2_665
In2 In7 K4 170.69(5) 25 2_665
In2 In7 K4 113.94(3) 10 2_665
In6 In7 K4 65.90(4) . 2_665
In1 In7 K4 114.79(4) 23 2_665
In1 In7 K4 63.09(3) 2_665 2_665
In9 In7 K4 65.88(4) . 23
In2 In7 K4 113.94(3) 25 23
In2 In7 K4 170.69(5) 10 23
In6 In7 K4 65.90(4) . 23
In1 In7 K4 63.09(3) 23 23
In1 In7 K4 114.79(4) 2_665 23
K4 In7 K4 65.75(6) 2_665 23
In9 In7 K2 64.69(8) . 25
In2 In7 K2 69.47(7) 25 25
In2 In7 K2 69.47(7) 10 25
In6 In7 K2 173.51(9) . 25
In1 In7 K2 119.72(4) 23 25
In1 In7 K2 119.72(4) 2_665 25
K4 In7 K2 119.25(7) 2_665 25
K4 In7 K2 119.25(7) 23 25
In8 In8 In8 107.57(3) 26_455 27
In8 In8 In10 121.930(7) 26_455 .
In8 In8 In10 121.930(7) 27 .
In8 In8 In5 108.47(3) 26_455 27
In8 In8 In5 60.70(2) 27 27
In10 In8 In5 120.75(3) . 27
In8 In8 In5 60.70(2) 26_455 26_455
In8 In8 In5 108.47(3) 27 26_455
In10 In8 In5 120.75(3) . 26_455
In5 In8 In5 59.95(4) 27 26_455
In8 In8 In5 59.80(3) 26_455 .
In8 In8 In5 59.80(3) 27 .
In10 In8 In5 121.90(4) . .
In5 In8 In5 108.87(3) 27 .
In5 In8 In5 108.87(3) 26_455 .
In8 In8 K4 65.85(4) 26_455 23
In8 In8 K4 116.86(5) 27 23
In10 In8 K4 65.86(4) . 23
In5 In8 K4 173.39(4) 27 23
In5 In8 K4 117.40(3) 26_455 23
In5 In8 K4 65.65(4) . 23
In8 In8 K4 116.86(5) 26_455 2_665
In8 In8 K4 65.85(4) 27 2_665
In10 In8 K4 65.86(4) . 2_665
In5 In8 K4 117.40(3) 27 2_665
In5 In8 K4 173.39(4) 26_455 2_665
In5 In8 K4 65.65(4) . 2_665
K4 In8 K4 64.49(6) 23 2_665
In8 In8 K4 172.12(3) 26_455 12
In8 In8 K4 65.23(3) 27 12
In10 In8 K4 65.88(3) . 12
In5 In8 K4 65.64(3) 27 12
In5 In8 K4 117.41(4) 26_455 12
In5 In8 K4 116.14(3) . 12
K4 In8 K4 119.65(4) 23 12
K4 In8 K4 64.06(6) 2_665 12
In8 In8 K4 65.23(3) 26_455 27
In8 In8 K4 172.12(3) 27 27
In10 In8 K4 65.88(3) . 27
In5 In8 K4 117.41(4) 27 27
In5 In8 K4 65.64(3) 26_455 27
In5 In8 K4 116.14(3) . 27
K4 In8 K4 64.06(6) 23 27
K4 In8 K4 119.65(4) 2_665 27
K4 In8 K4 121.74(6) 12 27
In8 In8 K5 117.38(4) 26_455 .
In8 In8 K5 117.38(4) 27 .
In10 In8 K5 65.35(5) . .
In5 In8 K5 65.02(4) 27 .
In5 In8 K5 65.02(4) 26_455 .
In5 In8 K5 172.75(5) . .
K4 In8 K5 120.15(5) 23 .
K4 In8 K5 120.15(5) 2_665 .
K4 In8 K5 65.74(3) 12 .
K4 In8 K5 65.74(3) 27 .
Zn12 In9 Zn12 60.10(7) 2_655 3_665
Zn12 In9 In7 129.42(4) 2_655 .
Zn12 In9 In7 129.42(4) 3_665 .
Zn12 In9 In10 102.04(4) 2_655 .
Zn12 In9 In10 102.04(4) 3_665 .
In7 In9 In10 118.86(4) . .
Zn12 In9 In4 57.92(4) 2_655 10
Zn12 In9 In4 106.42(4) 3_665 10
In7 In9 In4 119.29(2) . 10
In10 In9 In4 59.081(18) . 10
Zn12 In9 In4 106.42(4) 2_655 25
Zn12 In9 In4 57.92(4) 3_665 25
In7 In9 In4 119.29(2) . 25
In10 In9 In4 59.081(18) . 25
In4 In9 In4 108.68(3) 10 25
Zn12 In9 K4 165.90(5) 2_655 23
Zn12 In9 K4 115.67(4) 3_665 23
In7 In9 K4 64.29(4) . 23
In10 In9 K4 64.85(3) . 23
In4 In9 K4 114.70(4) 10 23
In4 In9 K4 63.08(3) 25 23
Zn12 In9 K4 115.67(4) 2_655 2_665
Zn12 In9 K4 165.90(5) 3_665 2_665
In7 In9 K4 64.29(3) . 2_665
In10 In9 K4 64.85(3) . 2_665
In4 In9 K4 63.08(3) 10 2_665
In4 In9 K4 114.70(4) 25 2_665
K4 In9 K4 64.80(6) 23 2_665
Zn12 In9 K2 69.75(7) 2_655 25
Zn12 In9 K2 69.75(7) 3_665 25
In7 In9 K2 70.76(7) . 25
In10 In9 K2 170.38(7) . 25
In4 In9 K2 117.42(3) 10 25
In4 In9 K2 117.42(3) 25 25
K4 In9 K2 122.75(6) 23 25
K4 In9 K2 122.75(6) 2_665 25
Zn12 In9 K1 115.60(5) 2_655 3_665
Zn12 In9 K1 63.06(5) 3_665 3_665
In7 In9 K1 72.01(4) . 3_665
In10 In9 K1 117.18(4) . 3_665
In4 In9 K1 168.70(5) 10 3_665
In4 In9 K1 62.90(4) 25 3_665
K4 In9 K1 69.32(4) 23 3_665
K4 In9 K1 126.45(5) 2_665 3_665
K2 In9 K1 64.31(4) 25 3_665
Zn12 In9 K1 63.06(5) 2_655 2_655
Zn12 In9 K1 115.60(5) 3_665 2_655
In7 In9 K1 72.01(4) . 2_655
In10 In9 K1 117.18(4) . 2_655
In4 In9 K1 62.90(4) 10 2_655
In4 In9 K1 168.70(5) 25 2_655
K4 In9 K1 126.45(5) 23 2_655
K4 In9 K1 69.32(4) 2_665 2_655
K2 In9 K1 64.31(4) 25 2_655
K1 In9 K1 124.21(9) 3_665 2_655
In8 In10 In4 118.64(2) . 10
In8 In10 In4 118.64(2) . 25
In4 In10 In4 112.03(3) 10 25
In8 In10 In3 119.51(3) . 12
In4 In10 In3 63.15(2) 10 12
In4 In10 In3 112.75(3) 25 12
In8 In10 In3 119.51(3) . 27
In4 In10 In3 112.75(3) 10 27
In4 In10 In3 63.15(2) 25 27
In3 In10 In3 60.73(3) 12 27
In8 In10 In9 118.85(4) . .
In4 In10 In9 61.112(18) 10 .
In4 In10 In9 61.112(18) 25 .
In3 In10 In9 112.50(3) 12 .
In3 In10 In9 112.50(3) 27 .
In8 In10 K5 65.85(5) . .
In4 In10 K5 117.29(2) 10 .
In4 In10 K5 117.29(2) 25 .
In3 In10 K5 63.59(4) 12 .
In3 In10 K5 63.59(4) 27 .
In9 In10 K5 175.30(5) . .
In8 In10 K4 65.21(4) . 23
In4 In10 K4 115.43(4) 10 23
In4 In10 K4 63.20(3) 25 23
In3 In10 K4 175.27(4) 12 23
In3 In10 K4 117.38(3) 27 23
In9 In10 K4 63.72(4) . 23
K5 In10 K4 120.03(5) . 23
In8 In10 K4 65.21(4) . 2_665
In4 In10 K4 63.20(3) 10 2_665
In4 In10 K4 115.43(4) 25 2_665
In3 In10 K4 117.38(3) 12 2_665
In3 In10 K4 175.27(4) 27 2_665
In9 In10 K4 63.72(4) . 2_665
K5 In10 K4 120.03(5) . 2_665
K4 In10 K4 64.12(6) 23 2_665
In8 In10 K4 65.40(3) . 12
In4 In10 K4 63.49(3) 10 12
In4 In10 K4 175.47(4) 25 12
In3 In10 K4 65.07(3) 12 12
In3 In10 K4 117.28(4) 27 12
In9 In10 K4 115.57(3) . 12
K5 In10 K4 65.75(3) . 12
K4 In10 K4 118.78(5) 23 12
K4 In10 K4 63.75(5) 2_665 12
In8 In10 K4 65.40(3) . 27
In4 In10 K4 175.47(4) 10 27
In4 In10 K4 63.49(3) 25 27
In3 In10 K4 117.28(4) 12 27
In3 In10 K4 65.07(3) 27 27
In9 In10 K4 115.57(3) . 27
K5 In10 K4 65.75(3) . 27
K4 In10 K4 63.75(5) 23 27
K4 In10 K4 118.78(5) 2_665 27
K4 In10 K4 120.97(6) 12 27
In14 In11 In3 107.06(3) 25 10
In14 In11 In3 107.06(3) 25 25
In3 In11 In3 137.68(5) 10 25
In14 In11 In4 101.64(5) 25 26
In3 In11 In4 127.56(4) 10 26
In3 In11 In4 67.53(2) 25 26
In14 In11 In4 101.64(5) 25 11
In3 In11 In4 67.53(2) 10 11
In3 In11 In4 127.56(4) 25 11
In4 In11 In4 64.25(3) 26 11
In14 In11 Zn13 66.93(6) 25 3_665
In3 In11 Zn13 59.73(5) 10 3_665
In3 In11 Zn13 113.97(6) 25 3_665
In4 In11 Zn13 168.55(6) 26 3_665
In4 In11 Zn13 117.45(5) 11 3_665
In14 In11 Zn13 66.93(6) 25 2_655
In3 In11 Zn13 113.97(6) 10 2_655
In3 In11 Zn13 59.73(5) 25 2_655
In4 In11 Zn13 117.45(5) 26 2_655
In4 In11 Zn13 168.55(6) 11 2_655
Zn13 In11 Zn13 58.43(10) 3_665 2_655
In14 In11 Zn12 55.67(5) 25 .
In3 In11 Zn12 109.82(3) 10 .
In3 In11 Zn12 109.82(3) 25 .
In4 In11 Zn12 55.57(3) 26 .
In4 In11 Zn12 55.57(3) 11 .
Zn13 In11 Zn12 115.03(6) 3_665 .
Zn13 In11 Zn12 115.03(6) 2_655 .
In14 In11 K3 130.05(8) 25 31_655
In3 In11 K3 69.53(3) 10 31_655
In3 In11 K3 69.53(3) 25 31_655
In4 In11 K3 119.98(5) 26 31_655
In4 In11 K3 119.98(5) 11 31_655
Zn13 In11 K3 69.83(6) 3_665 31_655
Zn13 In11 K3 69.83(6) 2_655 31_655
Zn12 In11 K3 174.28(7) . 31_655
In14 In11 K1 166.80(7) 25 25_655
In3 In11 K1 76.25(3) 10 25_655
In3 In11 K1 76.25(3) 25 25_655
In4 In11 K1 67.40(4) 26 25_655
In4 In11 K1 67.40(4) 11 25_655
Zn13 In11 K1 124.02(6) 3_665 25_655
Zn13 In11 K1 124.02(6) 2_655 25_655
Zn12 In11 K1 111.13(6) . 25_655
K3 In11 K1 63.15(7) 31_655 25_655
In9 Zn12 In9 134.40(8) 2_655 3_665
In9 Zn12 Zn12 59.95(3) 2_655 3_665
In9 Zn12 Zn12 114.90(3) 3_665 3_665
In9 Zn12 Zn12 114.90(3) 2_655 2_655
In9 Zn12 Zn12 59.95(3) 3_665 2_655
Zn12 Zn12 Zn12 60.0 3_665 2_655
In9 Zn12 In14 106.77(4) 2_655 25
In9 Zn12 In14 106.77(4) 3_665 25
Zn12 Zn12 In14 60.16(3) 3_665 25
Zn12 Zn12 In14 60.16(3) 2_655 25
In9 Zn12 In4 67.70(2) 2_655 26
In9 Zn12 In4 130.32(5) 3_665 26
Zn12 Zn12 In4 114.00(2) 3_665 26
Zn12 Zn12 In4 164.48(4) 2_655 26
In14 Zn12 In4 104.32(6) 25 26
In9 Zn12 In4 130.32(5) 2_655 11
In9 Zn12 In4 67.70(2) 3_665 11
Zn12 Zn12 In4 164.48(4) 3_665 11
Zn12 Zn12 In4 114.00(2) 2_655 11
In14 Zn12 In4 104.32(6) 25 11
In4 Zn12 In4 67.67(4) 26 11
In9 Zn12 In11 112.20(4) 2_655 .
In9 Zn12 In11 112.20(4) 3_665 .
Zn12 Zn12 In11 106.90(3) 3_665 .
Zn12 Zn12 In11 106.90(3) 2_655 .
In14 Zn12 In11 54.69(5) 25 .
In4 Zn12 In11 59.73(4) 26 .
In4 Zn12 In11 59.73(4) 11 .
In9 Zn12 K1 75.43(4) 2_655 .
In9 Zn12 K1 75.43(4) 3_665 .
Zn12 Zn12 K1 125.96(4) 3_665 .
Zn12 Zn12 K1 125.96(4) 2_655 .
In14 Zn12 K1 172.38(8) 25 .
In4 Zn12 K1 69.50(5) 26 .
In4 Zn12 K1 69.50(5) 11 .
In11 Zn12 K1 117.70(7) . .
In9 Zn12 K2 68.31(4) 2_655 25
In9 Zn12 K2 68.31(4) 3_665 25
Zn12 Zn12 K2 69.10(4) 3_665 25
Zn12 Zn12 K2 69.10(4) 2_655 25
In14 Zn12 K2 120.60(6) 25 25
In4 Zn12 K2 123.82(5) 26 25
In4 Zn12 K2 123.82(5) 11 25
In11 Zn12 K2 175.29(7) . 25
K1 Zn12 K2 67.01(6) . 25
Zn15 Zn13 In3 145.75(13) 25 27
Zn15 Zn13 In3 145.75(13) 25 12
In3 Zn13 In3 64.09(6) 27 12
Zn15 Zn13 Zn13 34.26(16) 25 3_665
In3 Zn13 Zn13 154.13(5) 27 3_665
In3 Zn13 Zn13 111.67(4) 12 3_665
Zn15 Zn13 Zn13 34.26(16) 25 2_655
In3 Zn13 Zn13 111.67(4) 27 2_655
In3 Zn13 Zn13 154.13(5) 12 2_655
Zn13 Zn13 Zn13 60.0 3_665 2_655
Zn15 Zn13 In11 93.9(2) 25 3_665
In3 Zn13 In11 54.87(4) 27 3_665
In3 Zn13 In11 102.34(8) 12 3_665
Zn13 Zn13 In11 104.82(5) 3_665 3_665
Zn13 Zn13 In11 60.79(5) 2_655 3_665
Zn15 Zn13 Zn11 93.9(2) 25 3_665
In3 Zn13 Zn11 54.87(4) 27 3_665
In3 Zn13 Zn11 102.34(8) 12 3_665
Zn13 Zn13 Zn11 104.82(5) 3_665 3_665
Zn13 Zn13 Zn11 60.79(5) 2_655 3_665
In11 Zn13 Zn11 0.00(8) 3_665 3_665
Zn15 Zn13 In11 93.9(2) 25 2_655
In3 Zn13 In11 102.34(8) 27 2_655
In3 Zn13 In11 54.87(4) 12 2_655
Zn13 Zn13 In11 60.79(5) 3_665 2_655
Zn13 Zn13 In11 104.82(5) 2_655 2_655
In11 Zn13 In11 96.11(8) 3_665 2_655
Zn11 Zn13 In11 96.11(8) 3_665 2_655
Zn15 Zn13 Zn11 93.9(2) 25 2_655
In3 Zn13 Zn11 102.34(8) 27 2_655
In3 Zn13 Zn11 54.87(4) 12 2_655
Zn13 Zn13 Zn11 60.79(5) 3_665 2_655
Zn13 Zn13 Zn11 104.82(5) 2_655 2_655
In11 Zn13 Zn11 96.11(8) 3_665 2_655
Zn11 Zn13 Zn11 96.11(8) 3_665 2_655
In11 Zn13 Zn11 0.00(3) 2_655 2_655
Zn15 Zn13 In14 74.8(4) 25 25
In3 Zn13 In14 92.06(7) 27 25
In3 Zn13 In14 92.06(7) 12 25
Zn13 Zn13 In14 62.17(4) 3_665 25
Zn13 Zn13 In14 62.17(4) 2_655 25
In11 Zn13 In14 51.41(4) 3_665 25
Zn11 Zn13 In14 51.41(4) 3_665 25
In11 Zn13 In14 51.41(4) 2_655 25
Zn11 Zn13 In14 51.41(4) 2_655 25
Zn15 Zn13 K3 120.6(4) 25 .
In3 Zn13 K3 74.98(7) 27 .
In3 Zn13 K3 74.98(7) 12 .
Zn13 Zn13 K3 130.05(5) 3_665 .
Zn13 Zn13 K3 130.05(5) 2_655 .
In11 Zn13 K3 122.54(6) 3_665 .
Zn11 Zn13 K3 122.54(6) 3_665 .
In11 Zn13 K3 122.54(6) 2_655 .
Zn11 Zn13 K3 122.54(6) 2_655 .
In14 Zn13 K3 164.63(10) 25 .
Zn15 Zn13 K3 89.42(14) 25 32
In3 Zn13 K3 124.81(7) 27 32
In3 Zn13 K3 65.36(5) 12 32
Zn13 Zn13 K3 67.71(4) 3_665 32
Zn13 Zn13 K3 123.47(5) 2_655 32
In11 Zn13 K3 159.37(9) 3_665 32
Zn11 Zn13 K3 159.37(9) 3_665 32
In11 Zn13 K3 63.33(5) 2_655 32
Zn11 Zn13 K3 63.33(5) 2_655 32
In14 Zn13 K3 110.46(5) 25 32
K3 Zn13 K3 72.00(4) . 32
Zn11 In14 In11 0.00(6) 26_455 26_455
Zn11 In14 Zn11 113.78(4) 26_455 27_445
In11 In14 Zn11 113.78(4) 26_455 27_445
Zn11 In14 In11 113.78(4) 26_455 27_445
In11 In14 In11 113.78(4) 26_455 27_445
Zn11 In14 In11 0.00(6) 27_445 27_445
Zn11 In14 Zn11 113.78(4) 26_455 25
In11 In14 Zn11 113.78(4) 26_455 25
Zn11 In14 Zn11 113.78(4) 27_445 25
In11 In14 Zn11 113.78(4) 27_445 25
Zn11 In14 In11 113.78(4) 26_455 25
In11 In14 In11 113.78(4) 26_455 25
Zn11 In14 In11 113.78(4) 27_445 25
In11 In14 In11 113.78(4) 27_445 25
Zn11 In14 In11 0.00(5) 25 25
Zn11 In14 Zn12 119.06(5) 26_455 27_445
In11 In14 Zn12 119.06(5) 26_455 27_445
Zn11 In14 Zn12 69.65(4) 27_445 27_445
In11 In14 Zn12 69.65(4) 27_445 27_445
Zn11 In14 Zn12 119.06(5) 25 27_445
In11 In14 Zn12 119.06(5) 25 27_445
Zn11 In14 Zn12 69.65(4) 26_455 26_455
In11 In14 Zn12 69.65(4) 26_455 26_455
Zn11 In14 Zn12 119.06(5) 27_445 26_455
In11 In14 Zn12 119.06(5) 27_445 26_455
Zn11 In14 Zn12 119.06(5) 25 26_455
In11 In14 Zn12 119.06(5) 25 26_455
Zn12 In14 Zn12 59.68(7) 27_445 26_455
Zn11 In14 Zn12 119.06(5) 26_455 25
In11 In14 Zn12 119.06(5) 26_455 25
Zn11 In14 Zn12 119.06(5) 27_445 25
In11 In14 Zn12 119.06(5) 27_445 25
Zn11 In14 Zn12 69.64(4) 25 25
In11 In14 Zn12 69.64(4) 25 25
Zn12 In14 Zn12 59.68(7) 27_445 25
Zn12 In14 Zn12 59.68(7) 26_455 25
Zn11 In14 Zn13 61.66(4) 26_455 25
In11 In14 Zn13 61.66(4) 26_455 25
Zn11 In14 Zn13 61.66(4) 27_445 25
In11 In14 Zn13 61.66(4) 27_445 25
Zn11 In14 Zn13 107.91(8) 25 25
In11 In14 Zn13 107.91(8) 25 25
Zn12 In14 Zn13 122.31(5) 27_445 25
Zn12 In14 Zn13 122.31(5) 26_455 25
Zn12 In14 Zn13 177.55(7) 25 25
Zn11 In14 Zn13 61.66(4) 26_455 27_445
In11 In14 Zn13 61.66(4) 26_455 27_445
Zn11 In14 Zn13 107.91(8) 27_445 27_445
In11 In14 Zn13 107.91(8) 27_445 27_445
Zn11 In14 Zn13 61.66(4) 25 27_445
In11 In14 Zn13 61.66(4) 25 27_445
Zn12 In14 Zn13 177.56(7) 27_445 27_445
Zn12 In14 Zn13 122.30(5) 26_455 27_445
Zn12 In14 Zn13 122.30(5) 25 27_445
Zn13 In14 Zn13 55.67(8) 25 27_445
Zn11 In14 Zn13 107.91(8) 26_455 26_455
In11 In14 Zn13 107.91(8) 26_455 26_455
Zn11 In14 Zn13 61.66(4) 27_445 26_455
In11 In14 Zn13 61.66(4) 27_445 26_455
Zn11 In14 Zn13 61.66(4) 25 26_455
In11 In14 Zn13 61.66(4) 25 26_455
Zn12 In14 Zn13 122.30(5) 27_445 26_455
Zn12 In14 Zn13 177.56(7) 26_455 26_455
Zn12 In14 Zn13 122.30(5) 25 26_455
Zn13 In14 Zn13 55.67(8) 25 26_455
Zn13 In14 Zn13 55.67(8) 27_445 26_455
Zn13 Zn15 Zn13 111.5(3) 25 26_455
Zn13 Zn15 Zn13 111.5(3) 25 27_445
Zn13 Zn15 Zn13 111.5(3) 26_455 27_445
Zn13 Zn15 Zn15 107.4(4) 25 19
Zn13 Zn15 Zn15 107.4(4) 26_455 19
Zn13 Zn15 Zn15 107.4(4) 27_445 19
Zn12 K1 In4 44.90(4) . 11
Zn12 K1 In4 44.90(4) . 26
In4 K1 In4 49.62(4) 11 26
Zn12 K1 Zn11 131.17(9) . 25_655
In4 K1 Zn11 92.24(6) 11 25_655
In4 K1 Zn11 92.24(6) 26 25_655
Zn12 K1 In11 131.17(9) . 25_655
In4 K1 In11 92.24(6) 11 25_655
In4 K1 In11 92.24(6) 26 25_655
Zn11 K1 In11 0.00(4) 25_655 25_655
Zn12 K1 In4 90.90(7) . 2_655
In4 K1 In4 47.22(4) 11 2_655
In4 K1 In4 70.62(5) 26 2_655
Zn11 K1 In4 45.93(4) 25_655 2_655
In11 K1 In4 45.93(4) 25_655 2_655
Zn12 K1 In4 90.90(7) . 23_655
In4 K1 In4 70.62(5) 11 23_655
In4 K1 In4 47.22(4) 26 23_655
Zn11 K1 In4 45.93(4) 25_655 23_655
In11 K1 In4 45.93(4) 25_655 23_655
In4 K1 In4 48.89(4) 2_655 23_655
Zn12 K1 In2 112.94(8) . 26
In4 K1 In2 156.34(9) 11 26
In4 K1 In2 124.99(4) 26 26
Zn11 K1 In2 111.39(7) 25_655 26
In11 K1 In2 111.39(7) 25_655 26
In4 K1 In2 156.09(9) 2_655 26
In4 K1 In2 125.19(4) 23_655 26
Zn12 K1 In2 112.94(8) . 11
In4 K1 In2 124.99(4) 11 11
In4 K1 In2 156.34(9) 26 11
Zn11 K1 In2 111.39(7) 25_655 11
In11 K1 In2 111.39(7) 25_655 11
In4 K1 In2 125.19(4) 2_655 11
In4 K1 In2 156.09(9) 23_655 11
In2 K1 In2 48.18(4) 26 11
Zn12 K1 K3 171.18(11) . 13_544
In4 K1 K3 141.90(8) 11 13_544
In4 K1 K3 141.90(8) 26 13_544
Zn11 K1 K3 57.65(7) 25_655 13_544
In11 K1 K3 57.65(7) 25_655 13_544
In4 K1 K3 97.12(8) 2_655 13_544
In4 K1 K3 97.12(8) 23_655 13_544
In2 K1 K3 59.22(6) 26 13_544
In2 K1 K3 59.22(6) 11 13_544
Zn12 K1 In9 41.52(3) . 3_665
In4 K1 In9 47.10(3) 11 3_665
In4 K1 In9 81.32(6) 26 3_665
Zn11 K1 In9 130.15(5) 25_655 3_665
In11 K1 In9 130.15(5) 25_655 3_665
In4 K1 In9 86.23(4) 2_655 3_665
In4 K1 In9 117.18(7) 23_655 3_665
In2 K1 In9 112.52(7) 26 3_665
In2 K1 In9 82.39(4) 11 3_665
K3 K1 In9 135.15(5) 13_544 3_665
Zn12 K1 In9 41.52(3) . 2_655
In4 K1 In9 81.32(6) 11 2_655
In4 K1 In9 47.10(3) 26 2_655
Zn11 K1 In9 130.15(5) 25_655 2_655
In11 K1 In9 130.15(5) 25_655 2_655
In4 K1 In9 117.18(7) 2_655 2_655
In4 K1 In9 86.23(4) 23_655 2_655
In2 K1 In9 82.39(4) 26 2_655
In2 K1 In9 112.52(7) 11 2_655
K3 K1 In9 135.15(5) 13_544 2_655
In9 K1 In9 78.31(6) 3_665 2_655
In9 K2 In9 83.07(10) 25 27_445
In9 K2 In9 83.07(10) 25 26_455
In9 K2 In9 83.07(10) 27_445 26_455
In9 K2 Zn12 41.94(5) 25 26_455
In9 K2 Zn12 41.94(5) 27_445 26_455
In9 K2 Zn12 74.29(10) 26_455 26_455
In9 K2 Zn12 41.94(5) 25 27_445
In9 K2 Zn12 74.29(10) 27_445 27_445
In9 K2 Zn12 41.94(5) 26_455 27_445
Zn12 K2 Zn12 41.80(7) 26_455 27_445
In9 K2 Zn12 74.29(10) 25 25
In9 K2 Zn12 41.94(5) 27_445 25
In9 K2 Zn12 41.94(5) 26_455 25
Zn12 K2 Zn12 41.80(7) 26_455 25
Zn12 K2 Zn12 41.80(7) 27_445 25
In9 K2 In7 44.55(2) 25 25
In9 K2 In7 115.61(7) 27_445 25
In9 K2 In7 115.61(7) 26_455 25
Zn12 K2 In7 82.32(6) 26_455 25
Zn12 K2 In7 82.32(6) 27_445 25
Zn12 K2 In7 118.84(12) 25 25
In9 K2 In7 115.61(7) 25 26_455
In9 K2 In7 115.61(7) 27_445 26_455
In9 K2 In7 44.55(2) 26_455 26_455
Zn12 K2 In7 118.84(12) 26_455 26_455
Zn12 K2 In7 82.32(6) 27_445 26_455
Zn12 K2 In7 82.32(6) 25 26_455
In7 K2 In7 119.39(2) 25 26_455
In9 K2 In7 115.61(7) 25 27_445
In9 K2 In7 44.55(2) 27_445 27_445
In9 K2 In7 115.61(7) 26_455 27_445
Zn12 K2 In7 82.32(6) 26_455 27_445
Zn12 K2 In7 118.84(12) 27_445 27_445
Zn12 K2 In7 82.32(6) 25 27_445
In7 K2 In7 119.39(2) 25 27_445
In7 K2 In7 119.39(2) 26_455 27_445
In9 K2 In2 113.482(12) 25 24
In9 K2 In2 156.727(13) 27_445 24
In9 K2 In2 82.918(16) 26_455 24
Zn12 K2 In2 147.58(8) 26_455 24
Zn12 K2 In2 106.47(4) 27_445 24
Zn12 K2 In2 124.29(4) 25 24
In7 K2 In2 87.25(5) 25 24
In7 K2 In2 43.34(3) 26_455 24
In7 K2 In2 129.00(12) 27_445 24
In9 K2 In2 82.918(16) 25 .
In9 K2 In2 156.729(13) 27_445 .
In9 K2 In2 113.482(12) 26_455 .
Zn12 K2 In2 124.29(4) 26_455 .
Zn12 K2 In2 106.47(4) 27_445 .
Zn12 K2 In2 147.58(8) 25 .
In7 K2 In2 43.34(3) 25 .
In7 K2 In2 87.25(5) 26_455 .
In7 K2 In2 129.00(12) 27_445 .
In2 K2 In2 46.34(4) 24 .
In9 K2 In2 156.728(13) 25 2
In9 K2 In2 113.481(11) 27_445 2
In9 K2 In2 82.917(16) 26_455 2
Zn12 K2 In2 147.58(8) 26_455 2
Zn12 K2 In2 124.29(4) 27_445 2
Zn12 K2 In2 106.47(4) 25 2
In7 K2 In2 129.00(12) 25 2
In7 K2 In2 43.34(3) 26_455 2
In7 K2 In2 87.25(5) 27_445 2
In2 K2 In2 46.19(4) 24 2
In2 K2 In2 85.76(9) . 2
Zn13 K3 Zn11 106.67(10) . 31_655
Zn13 K3 In11 106.67(10) . 31_655
Zn11 K3 In11 0.00(3) 31_655 31_655
Zn13 K3 In3 105.82(8) . 7
Zn11 K3 In3 42.79(3) 31_655 7
In11 K3 In3 42.79(3) 31_655 7
Zn13 K3 In3 105.82(8) . 28
Zn11 K3 In3 42.79(3) 31_655 28
In11 K3 In3 42.79(3) 31_655 28
In3 K3 In3 85.09(7) 7 28
Zn13 K3 In3 46.96(5) . 27
Zn11 K3 In3 141.34(8) 31_655 27
In11 K3 In3 141.34(8) 31_655 27
In3 K3 In3 151.12(8) 7 27
In3 K3 In3 109.43(3) 28 27
Zn13 K3 In3 46.96(5) . 12
Zn11 K3 In3 141.34(8) 31_655 12
In11 K3 In3 141.34(8) 31_655 12
In3 K3 In3 109.43(3) 7 12
In3 K3 In3 151.12(8) 28 12
In3 K3 In3 47.34(4) 27 12
Zn13 K3 In1 116.57(4) . 7
Zn11 K3 In1 85.01(5) 31_655 7
In11 K3 In1 85.01(5) 31_655 7
In3 K3 In1 45.85(2) 7 7
In3 K3 In1 120.77(8) 28 7
In3 K3 In1 129.61(7) 27 7
In3 K3 In1 85.42(3) 12 7
Zn13 K3 In1 116.57(4) . 28
Zn11 K3 In1 85.01(5) 31_655 28
In11 K3 In1 85.01(5) 31_655 28
In3 K3 In1 120.77(8) 7 28
In3 K3 In1 45.85(2) 28 28
In3 K3 In1 85.42(3) 27 28
In3 K3 In1 129.61(7) 12 28
In1 K3 In1 126.60(9) 7 28
Zn13 K3 In2 132.68(9) . 17
Zn11 K3 In2 112.99(8) 31_655 17
In11 K3 In2 112.99(8) 31_655 17
In3 K3 In2 87.51(5) 7 17
In3 K3 In2 120.65(8) 28 17
In3 K3 In2 104.71(8) 27 17
In3 K3 In2 85.72(6) 12 17
In1 K3 In2 45.96(3) 7 17
In1 K3 In2 92.06(7) 28 17
Zn13 K3 In2 132.68(9) . 32
Zn11 K3 In2 112.99(8) 31_655 32
In11 K3 In2 112.99(8) 31_655 32
In3 K3 In2 120.65(8) 7 32
In3 K3 In2 87.51(5) 28 32
In3 K3 In2 85.72(6) 27 32
In3 K3 In2 104.71(8) 12 32
In1 K3 In2 92.06(7) 7 32
In1 K3 In2 45.97(3) 28 32
In2 K3 In2 48.31(5) 17 32
Zn13 K3 Zn13 66.37(9) . 32
Zn11 K3 Zn13 46.85(5) 31_655 32
In11 K3 Zn13 46.85(5) 31_655 32
In3 K3 Zn13 44.11(5) 7 32
In3 K3 Zn13 78.17(7) 28 32
In3 K3 Zn13 112.84(9) 27 32
In3 K3 Zn13 94.79(7) 12 32
In1 K3 Zn13 82.90(5) 7 32
In1 K3 Zn13 123.65(8) 28 32
In2 K3 Zn13 128.74(5) 17 32
In2 K3 Zn13 159.43(10) 32 32
In1 K4 In7 53.58(3) . 3_565
In1 K4 In4 121.48(5) . 11_455
In7 K4 In4 97.34(5) 3_565 11_455
In1 K4 In4 97.69(5) . 2
In7 K4 In4 121.68(5) 3_565 2
In4 K4 In4 51.68(3) 11_455 2
In1 K4 In9 98.18(5) . 3_565
In7 K4 In9 49.83(3) 3_565 3_565
In4 K4 In9 52.69(3) 11_455 3_565
In4 K4 In9 99.03(5) 2 3_565
In1 K4 In8 142.25(6) . 3_565
In7 K4 In8 114.88(5) 3_565 3_565
In4 K4 In8 94.26(5) 11_455 3_565
In4 K4 In8 115.36(5) 2 3_565
In9 K4 In8 94.26(5) 3_565 3_565
In1 K4 In8 114.79(5) . 26_455
In7 K4 In8 142.72(6) 3_565 26_455
In4 K4 In8 115.47(5) 11_455 26_455
In4 K4 In8 93.58(5) 2 26_455
In9 K4 In8 142.69(6) 3_565 26_455
In8 K4 In8 48.92(3) 3_565 26_455
In1 K4 In10 148.27(6) . 3_565
In7 K4 In10 94.96(5) 3_565 3_565
In4 K4 In10 51.28(3) 11_455 3_565
In4 K4 In10 96.36(4) 2 3_565
In9 K4 In10 51.43(3) 3_565 3_565
In8 K4 In10 48.94(3) 3_565 3_565
In8 K4 In10 92.49(5) 26_455 3_565
In1 K4 In5 93.25(5) . 3_565
In7 K4 In5 94.18(5) 3_565 3_565
In4 K4 In5 143.26(6) 11_455 3_565
In4 K4 In5 141.71(6) 2 3_565
In9 K4 In5 115.59(5) 3_565 3_565
In8 K4 In5 49.50(3) 3_565 3_565
In8 K4 In5 48.90(3) 26_455 3_565
In10 K4 In5 93.11(5) 3_565 3_565
In1 K4 In10 94.76(5) . 26_455
In7 K4 In10 148.04(6) 3_565 26_455
In4 K4 In10 96.53(5) 11_455 26_455
In4 K4 In10 51.01(3) 2 26_455
In9 K4 In10 148.86(6) 3_565 26_455
In8 K4 In10 92.57(4) 3_565 26_455
In8 K4 In10 48.72(3) 26_455 26_455
In10 K4 In10 116.08(5) 3_565 26_455
In5 K4 In10 91.69(4) 3_565 26_455
In1 K4 In6 50.52(3) . 3_565
In7 K4 In6 51.68(3) 3_565 3_565
In4 K4 In6 147.99(6) 11_455 3_565
In4 K4 In6 146.72(6) 2 3_565
In9 K4 In6 95.69(5) 3_565 3_565
In8 K4 In6 92.96(5) 3_565 3_565
In8 K4 In6 92.49(5) 26_455 3_565
In10 K4 In6 116.03(5) 3_565 3_565
In5 K4 In6 48.86(3) 3_565 3_565
In10 K4 In6 114.26(5) 26_455 3_565
In1 K4 In3 49.91(3) . .
In7 K4 In3 98.68(5) 3_565 .
In4 K4 In3 99.91(5) 11_455 .
In4 K4 In3 53.48(3) 2 .
In9 K4 In3 122.74(5) 3_565 .
In8 K4 In3 141.47(6) 3_565 .
In8 K4 In3 92.86(4) 26_455 .
In10 K4 In3 149.64(6) 3_565 .
In5 K4 In3 112.68(5) 3_565 .
In10 K4 In3 50.49(3) 26_455 .
In6 K4 In3 93.55(4) 3_565 .
In3 K5 In3 52.25(4) 27 12
In3 K5 In2 121.14(7) 27 17
In3 K5 In2 96.87(5) 12 17
In3 K5 In2 96.87(5) 27 32
In3 K5 In2 121.14(7) 12 32
In2 K5 In2 53.66(4) 17 32
In3 K5 In5 115.34(5) 27 26_455
In3 K5 In5 142.59(8) 12 26_455
In2 K5 In5 116.12(7) 17 26_455
In2 K5 In5 93.70(5) 32 26_455
In3 K5 In5 142.59(8) 27 27
In3 K5 In5 115.34(5) 12 27
In2 K5 In5 93.70(5) 17 27
In2 K5 In5 116.12(7) 32 27
In5 K5 In5 49.17(4) 26_455 27
In3 K5 In1 98.00(6) 27 12
In3 K5 In1 49.98(3) 12 12
In2 K5 In1 53.18(3) 17 12
In2 K5 In1 101.69(6) 32 12
In5 K5 In1 141.25(6) 26_455 12
In5 K5 In1 92.34(3) 27 12
In3 K5 In1 49.98(3) 27 27
In3 K5 In1 98.00(6) 12 27
In2 K5 In1 101.69(6) 17 27
In2 K5 In1 53.18(3) 32 27
In5 K5 In1 92.34(3) 26_455 27
In5 K5 In1 141.25(6) 27 27
In1 K5 In1 125.30(8) 12 27
In3 K5 In10 51.27(4) 27 .
In3 K5 In10 51.27(4) 12 .
In2 K5 In10 146.55(5) 17 .
In2 K5 In10 146.55(5) 32 .
In5 K5 In10 92.40(6) 26_455 .
In5 K5 In10 92.40(6) 27 .
In1 K5 In10 93.75(5) 12 .
In1 K5 In10 93.75(5) 27 .
In3 K5 In8 94.15(6) 27 .
In3 K5 In8 94.15(6) 12 .
In2 K5 In8 141.97(6) 17 .
In2 K5 In8 141.97(6) 32 .
In5 K5 In8 49.02(4) 26_455 .
In5 K5 In8 49.02(4) 27 .
In1 K5 In8 112.65(4) 12 .
In1 K5 In8 112.65(4) 27 .
In10 K5 In8 48.80(4) . .
In3 K5 In6 146.89(6) 27 27
In3 K5 In6 94.92(2) 12 27
In2 K5 In6 50.62(3) 17 27
In2 K5 In6 97.83(6) 32 27
In5 K5 In6 93.12(6) 26_455 27
In5 K5 In6 49.00(3) 27 27
In1 K5 In6 49.928(18) 12 27
In1 K5 In6 150.81(8) 27 27
In10 K5 In6 114.63(4) . 27
In8 K5 In6 92.28(5) . 27
In3 K5 In6 94.92(2) 27 26_455
In3 K5 In6 146.89(6) 12 26_455
In2 K5 In6 97.83(6) 17 26_455
In2 K5 In6 50.62(3) 32 26_455
In5 K5 In6 49.00(3) 26_455 26_455
In5 K5 In6 93.12(6) 27 26_455
In1 K5 In6 150.81(8) 12 26_455
In1 K5 In6 49.928(18) 27 26_455
In10 K5 In6 114.63(4) . 26_455
In8 K5 In6 92.28(5) . 26_455
In6 K5 In6 117.25(7) 27 26_455
In2 K6 In2 100.92(8) 3 2
In2 K6 In2 125.87(14) 3 24
In2 K6 In2 52.79(4) 2 24
In2 K6 In2 52.79(4) 3 23
In2 K6 In2 52.96(4) 2 23
In2 K6 In2 100.92(8) 24 23
In2 K6 In2 52.96(4) 3 22
In2 K6 In2 125.87(14) 2 22
In2 K6 In2 100.92(8) 24 22
In2 K6 In2 100.92(8) 23 22
In2 K6 In2 100.92(8) 3 .
In2 K6 In2 100.92(8) 2 .
In2 K6 In2 52.96(4) 24 .
In2 K6 In2 125.87(14) 23 .
In2 K6 In2 52.79(4) 22 .
In2 K6 In5 113.66(5) 3 7_445
In2 K6 In5 139.96(9) 2 7_445
In2 K6 In5 113.66(5) 24 7_445
In2 K6 In5 139.96(9) 23 7_445
In2 K6 In5 92.05(4) 22 7_445
In2 K6 In5 92.05(4) . 7_445
In2 K6 In5 139.96(9) 3 8
In2 K6 In5 92.05(4) 2 8
In2 K6 In5 92.05(4) 24 8
In2 K6 In5 113.65(5) 23 8
In2 K6 In5 139.96(9) 22 8
In2 K6 In5 113.66(5) . 8
In5 K6 In5 48.38(6) 7_445 8
In2 K6 In5 92.05(4) 3 9_455
In2 K6 In5 113.65(5) 2 9_455
In2 K6 In5 139.96(9) 24 9_455
In2 K6 In5 92.05(4) 23 9_455
In2 K6 In5 113.66(5) 22 9_455
In2 K6 In5 139.96(9) . 9_455
In5 K6 In5 48.38(6) 7_445 9_455
In5 K6 In5 48.38(6) 8 9_455
In2 K6 In6 96.15(2) 3 7_445
In2 K6 In6 148.85(6) 2 7_445
In2 K6 In6 96.15(2) 24 7_445
In2 K6 In6 148.85(6) 23 7_445
In2 K6 In6 49.921(17) 22 7_445
In2 K6 In6 49.921(17) . 7_445
In5 K6 In6 48.25(4) 7_445 7_445
In5 K6 In6 91.38(9) 8 7_445
In5 K6 In6 91.38(9) 9_455 7_445
In2 K6 In6 148.85(6) 3 8
In2 K6 In6 49.920(17) 2 8
In2 K6 In6 49.921(17) 24 8
In2 K6 In6 96.15(2) 23 8
In2 K6 In6 148.85(6) 22 8
In2 K6 In6 96.15(2) . 8
In5 K6 In6 91.38(9) 7_445 8
In5 K6 In6 48.25(4) 8 8
In5 K6 In6 91.38(9) 9_455 8
In6 K6 In6 114.71(5) 7_445 8
In2 K6 In6 49.921(17) 3 9_455
In2 K6 In6 96.15(2) 2 9_455
In2 K6 In6 148.85(6) 24 9_455
In2 K6 In6 49.920(17) 23 9_455
In2 K6 In6 96.15(2) 22 9_455
In2 K6 In6 148.85(6) . 9_455
In5 K6 In6 91.38(9) 7_445 9_455
In5 K6 In6 91.38(9) 8 9_455
In5 K6 In6 48.25(4) 9_455 9_455
In6 K6 In6 114.71(5) 7_445 9_455
In6 K6 In6 114.71(5) 8 9_455

loop_
_geom_bond_atom_site_label_1
_geom_bond_atom_site_label_2
_geom_bond_distance
_geom_bond_site_symmetry_2
In1 In1 2.9879(12) 6
In1 In3 3.0167(9) .
In1 In6 3.0487(8) 3_565
In1 In2 3.0549(9) 11_455
In1 In7 3.1706(8) 3_565
In1 In2 3.2013(9) 15_554
In1 K4 3.5135(19) .
In1 K5 3.5923(14) 26_455
In1 K3 3.8977(17) 13_444
In1 K3 4.047(2) 26_455
In2 In7 2.9919(10) 25
In2 In1 3.0548(9) 11
In2 In6 3.0745(10) 7_445
In2 In1 3.2013(9) 8
In2 In2 3.2030(13) 22
In2 In2 3.2126(13) 24
In2 K5 3.559(2) 33_545
In2 K6 3.602(2) .
In2 K3 3.926(3) 33_545
In2 K1 3.935(3) 27_445
In2 K2 4.083(4) .
In3 Zn11 2.7878(8) 25
In3 In11 2.7878(8) 25
In3 Zn13 2.944(2) 26_455
In3 In10 3.0900(10) 26_455
In3 In3 3.1242(13) 23
In3 In4 3.2342(9) 2
In3 K5 3.548(2) 26_455
In3 K4 3.632(2) .
In3 K3 3.845(2) 13_444
In3 K3 3.891(3) 26_455
In3 K1 4.190(3) 1_455
In4 Zn12 2.8853(14) 27_445
In4 Zn11 3.0211(12) 27_445
In4 In11 3.0211(12) 27_445
In4 In10 3.0869(8) 25
In4 In4 3.0883(12) 12
In4 In9 3.1505(8) 25
In4 In4 3.2129(12) 24
In4 In3 3.2342(9) 3
In4 K4 3.5316(19) 11
In4 K4 3.5538(19) 3
In4 K1 3.828(3) 27_445
In4 K1 3.882(3) 3_665
In5 In5 2.9805(15) 3_565
In5 In5 2.9805(15) 2_665
In5 In8 2.9828(9) 27
In5 In8 2.9828(9) 26_455
In5 In6 2.9913(13) .
In5 In8 3.0097(13) .
In5 K5 3.582(2) 26_455
In5 K5 3.582(2) 27
In5 K4 3.606(2) 2_665
In5 K4 3.606(2) 23
In5 K6 3.637(4) 13_554
In6 In1 3.0487(8) 23
In6 In1 3.0487(8) 2_665
In6 In2 3.0745(10) 34_554
In6 In2 3.0745(10) 13_554
In6 In7 3.1170(13) .
In6 K4 3.627(2) 2_665
In6 K4 3.627(2) 23
In6 K5 3.6308(14) 27
In6 K5 3.6308(14) 26_455
In6 K6 3.6814(14) 13_554
In7 In9 2.9862(12) .
In7 In2 2.9919(10) 25
In7 In2 2.9919(10) 10
In7 In1 3.1706(8) 23
In7 In1 3.1706(8) 2_665
In7 K4 3.5213(19) 2_665
In7 K4 3.5213(19) 23
In7 K2 4.0189(10) 25
In8 In8 2.9739(10) 26_455
In8 In8 2.9739(10) 27
In8 In10 2.9753(12) .
In8 In5 2.9829(9) 27
In8 In5 2.9829(9) 26_455
In8 K4 3.582(2) 23
In8 K4 3.582(2) 2_665
In8 K4 3.6001(19) 12
In8 K4 3.6001(19) 27
In8 K5 3.609(3) .
In9 Zn12 2.7679(10) 2_655
In9 Zn12 2.7679(10) 3_665
In9 In10 3.1101(12) .
In9 In4 3.1505(8) 10
In9 In4 3.1505(8) 25
In9 K4 3.567(2) 23
In9 K4 3.567(2) 2_665
In9 K2 3.848(4) 25
In9 K1 4.041(2) 3_665
In9 K1 4.041(2) 2_655
In10 In4 3.0869(8) 10
In10 In4 3.0869(8) 25
In10 In3 3.0900(10) 12
In10 In3 3.0900(10) 27
In10 K5 3.594(3) .
In10 K4 3.6009(19) 23
In10 K4 3.6009(19) 2_665
In10 K4 3.6136(19) 12
In10 K4 3.6136(19) 27
In11 In14 2.7526(13) 25
In11 In3 2.7878(8) 10
In11 In3 2.7878(8) 25
In11 In4 3.0210(12) 26
In11 In4 3.0210(12) 11
In11 Zn13 3.100(2) 3_665
In11 Zn13 3.100(2) 2_655
In11 Zn12 3.163(2) .
In11 K3 3.797(3) 31_655
In11 K1 3.861(3) 25_655
Zn12 In9 2.7679(10) 2_655
Zn12 In9 2.7679(10) 3_665
Zn12 Zn12 2.772(3) 3_665
Zn12 Zn12 2.772(3) 2_655
Zn12 In14 2.786(2) 25
Zn12 In4 2.8852(14) 26
Zn12 In4 2.8852(14) 11
Zn12 K1 3.722(4) .
Zn12 K2 3.885(5) 25
Zn13 Zn15 1.830(4) 25
Zn13 In3 2.944(2) 27
Zn13 In3 2.944(2) 12
Zn13 Zn13 3.026(4) 3_665
Zn13 Zn13 3.026(4) 2_655
Zn13 In11 3.100(2) 3_665
Zn13 Zn11 3.100(2) 3_665
Zn13 In11 3.100(2) 2_655
Zn13 Zn11 3.100(2) 2_655
Zn13 In14 3.240(3) 25
Zn13 K3 3.418(4) .
Zn13 K3 3.988(3) 32
In14 Zn11 2.7525(13) 26_455
In14 In11 2.7525(13) 26_455
In14 Zn11 2.7525(13) 27_445
In14 In11 2.7525(13) 27_445
In14 Zn11 2.7526(13) 25
In14 In11 2.7526(13) 25
In14 Zn12 2.786(2) 27_445
In14 Zn12 2.786(2) 26_455
In14 Zn12 2.786(2) 25
In14 Zn13 3.240(3) 25
In14 Zn13 3.240(3) 27_445
In14 Zn13 3.240(3) 26_455
Zn15 Zn13 1.830(4) 25
Zn15 Zn13 1.831(4) 26_455
Zn15 Zn13 1.831(4) 27_445
Zn15 Zn15 2.60(2) 19
K1 In4 3.828(3) 11
K1 In4 3.828(3) 26
K1 Zn11 3.861(3) 25_655
K1 In11 3.861(3) 25_655
K1 In4 3.882(3) 2_655
K1 In4 3.882(3) 23_655
K1 In2 3.935(3) 26
K1 In2 3.935(3) 11
K1 K3 4.010(4) 13_544
K1 In9 4.041(2) 3_665
K1 In9 4.041(2) 2_655
K2 In9 3.848(4) 25
K2 In9 3.848(4) 27_445
K2 In9 3.848(4) 26_455
K2 Zn12 3.885(5) 26_455
K2 Zn12 3.885(5) 27_445
K2 Zn12 3.885(5) 25
K2 In7 4.0189(10) 25
K2 In7 4.0191(10) 26_455
K2 In7 4.0191(10) 27_445
K2 In2 4.083(4) 24
K2 In2 4.083(4) 2
K3 Zn11 3.797(3) 31_655
K3 In11 3.797(3) 31_655
K3 In3 3.845(2) 7
K3 In3 3.845(2) 28
K3 In3 3.891(3) 27
K3 In3 3.891(3) 12
K3 In1 3.8977(17) 7
K3 In1 3.8977(17) 28
K3 In2 3.926(3) 17
K3 In2 3.926(3) 32
K3 Zn13 3.988(3) 32
K4 In7 3.5213(19) 3_565
K4 In4 3.5317(19) 11_455
K4 In4 3.5538(19) 2
K4 In9 3.567(2) 3_565
K4 In8 3.582(2) 3_565
K4 In8 3.6001(19) 26_455
K4 In10 3.6009(19) 3_565
K4 In5 3.606(2) 3_565
K4 In10 3.6135(19) 26_455
K4 In6 3.627(2) 3_565
K5 In3 3.548(2) 27
K5 In3 3.548(2) 12
K5 In2 3.559(2) 17
K5 In2 3.559(2) 32
K5 In5 3.582(2) 26_455
K5 In5 3.582(2) 27
K5 In1 3.5923(14) 12
K5 In1 3.5923(14) 27
K5 In6 3.6308(14) 27
K5 In6 3.6308(14) 26_455
K6 In2 3.602(2) 3
K6 In2 3.602(2) 2
K6 In2 3.602(2) 24
K6 In2 3.602(2) 23
K6 In2 3.602(2) 22
K6 In5 3.637(4) 7_445
K6 In5 3.637(4) 8
K6 In5 3.637(4) 9_455
K6 In6 3.6814(14) 7_445
K6 In6 3.6815(14) 8
K6 In6 3.6815(14) 9_455
